data_7133360
loop_
_publ_author_name
'Omura, Takumi'
'Morisako, Shogo'
'Isoda, Kyosuke'

_publ_section_title
;
 Amino acid-appended pyromellitic diimide liquid materials, their
 photoluminescence, and the thermal response that turns the
 photoluminescence off.
;
_journal_issue 70
_journal_name_full 'Chemical communications (Cambridge, England)'
_journal_page_first 9352
_journal_page_last 9355
_journal_paper_doi 10.1039/d4cc02229g
_journal_volume 60
_journal_year 2024
_chemical_absolute_configuration rmad
_chemical_formula_moiety 'C20 H20 N2 O8, C10 H8'
_chemical_formula_sum 'C30 H28 N2 O8'
_chemical_formula_weight 544.54
_space_group_crystal_system monoclinic
_space_group_IT_number 4
_space_group_name_Hall 'P 2yb'
_space_group_name_H-M_alt 'P 1 21 1'
_atom_sites_solution_hydrogens geom
_atom_sites_solution_primary dual
_audit_creation_date 2023-07-27
_audit_creation_method
;
Olex2 1.5
(compiled 2021.12.09 svn.r5202d8cf for OlexSys, GUI svn.r6439)
;
_audit_update_record
;
2024-05-08 deposited with the CCDC.	2024-07-15 downloaded from the CCDC.
;
_cell_angle_alpha 90
_cell_angle_beta 96.9480(10)
_cell_angle_gamma 90
_cell_formula_units_Z 2
_cell_length_a 7.55420(10)
_cell_length_b 7.02420(10)
_cell_length_c 24.7028(3)
_cell_measurement_reflns_used 16994
_cell_measurement_temperature 100(2)
_cell_measurement_theta_max 72.8730
_cell_measurement_theta_min 3.6060
_cell_volume 1301.16(3)
_computing_cell_refinement 'CrysAlisPro 1.171.42.70a (Rigaku OD, 2022)'
_computing_data_collection 'CrysAlisPro 1.171.42.70a (Rigaku OD, 2022)'
_computing_data_reduction 'CrysAlisPro 1.171.42.70a (Rigaku OD, 2022)'
_computing_molecular_graphics 'Olex2 1.5 (Dolomanov et al., 2009)'
_computing_publication_material 'Olex2 1.5 (Dolomanov et al., 2009)'
_computing_structure_refinement 'SHELXL 2018/3 (Sheldrick, 2015)'
_computing_structure_solution 'SHELXT 2018/2 (Sheldrick, 2018)'
_diffrn_ambient_temperature 100(2)
_diffrn_detector 'Rigaku HyPix-6000 area detector'
_diffrn_detector_area_resol_mean 10.0
_diffrn_detector_type 'HPC area detector'
_diffrn_measured_fraction_theta_full 1.000
_diffrn_measured_fraction_theta_max 0.983
_diffrn_measurement_details
;
List of Runs (angles in degrees, time in seconds):

  # Type    Start    End  Width  t~exp~   \w     \q     \k     \f   Frames
#--------------------------------------------------------------------------
  1  \w    -92.00  35.00   0.50    2.00    --    0.00 -32.00-166.00  254
  2  \w    -30.00 140.00   0.50    2.00    --   57.86  32.00  -6.00  340
  3  \w   -177.00 -23.00   0.50    2.00    -- -106.00 -32.00-166.00  308
  4  \w     28.00 178.00   0.50    2.00    --  115.73  32.00  -6.00  300
  5  \w    -33.00  83.00   0.50    2.00    --    0.00  32.00  -6.00  232
  6  \w     -1.00  58.00   0.50    2.00    --    0.00 -99.00-180.00  118
  7  \w    -86.00 -13.00   0.50    2.00    --  -57.86 125.00   0.00  146
  8  \w    -14.00  25.00   0.50    2.00    --  -57.86  15.00-180.00   78
  9  \w    -30.00  25.00   0.50    2.00    --  -57.86  30.00 120.00  110
 10  \w   -143.00 -73.00   0.50    2.00    --  -57.86-125.00 -90.00  140
 11  \w    -34.00  35.00   0.50    2.00    --   57.86 -32.00-166.00  138
 12  \w      1.00  31.00   0.50    2.00    --   57.86  95.00  40.23   60
 13  \w      1.00  31.00   0.50    2.00    --   57.86  95.00 -98.66   60
 14  \w      0.00  27.00   0.50    2.00    --   57.86  98.00   0.64   54
 15  \w      0.00  27.00   0.50    2.00    --   57.86  98.00 173.04   54
 16  \w      1.00  28.00   0.50    2.00    --   57.86  97.00 106.20   54
 17  \w     10.00 140.00   0.50    2.00    --   57.86  77.00  60.00  260
 18  \w      1.00  28.00   0.50    2.00    --   57.86  97.00 -36.49   54
 19  \w    -29.00  51.00   0.50    2.00    --   57.86 -45.00  60.00  160
 20  \w   -177.00 -58.00   0.50    2.00    -- -106.00 -77.00 150.00  238
 21  \w   -177.00 -59.00   0.50    2.00    -- -106.00 -75.00  63.83  236
 22  \w   -177.00 -58.00   0.50    2.00    -- -106.00 -77.00 120.00  238
 23  \w   -177.00 -58.00   0.50    2.00    -- -106.00 -77.00  90.00  238
 24  \w   -177.00 -59.00   0.50    2.00    -- -106.00 -76.00  96.31  236
 25  \w   -177.00 -58.00   0.50    2.00    -- -106.00 -77.00 129.81  238
 26  \w   -177.00 -58.00   0.50    2.00    -- -106.00 -77.00  60.00  238
 27  \w   -177.00 -61.00   0.50    2.00    -- -106.00 -72.00  68.99  232
 28  \w   -177.00 -59.00   0.50    2.00    -- -106.00 -75.00  44.95  236
 29  \w    -55.00 -23.00   0.50    2.00    -- -106.00  50.00   0.00   64
 30  \w   -177.00 -62.00   0.50    2.00    -- -106.00 -68.00 129.19  230
 31  \w   -177.00 -58.00   0.50    2.00    -- -106.00 -77.00 108.06  238
 32  \w   -177.00 -34.00   0.50    2.00    -- -106.00 -37.00  90.00  286
 33  \w    -55.00 -23.00   0.50    2.00    -- -106.00  50.00-180.00   64
 34  \w     27.00 108.00   0.50    2.00    --  115.73-111.00  60.00  162
 35  \w     42.00 178.00   0.50    2.00    --  115.73  37.00  60.00  272
 36  \w     74.00 178.00   0.50    2.00    --  115.73  63.00  60.00  208
 37  \w     19.00 164.00   0.50    2.00    --  115.73   0.00-180.00  290
 38  \w     44.00  85.00   0.50    2.00    --  115.73  37.00  60.00   82
 39  \w    129.00 168.00   0.50    2.00    --  115.73  77.00  30.00   78
 40  \w     76.00 106.00   0.50    2.00    --  115.73  77.00  30.00   60
 41  \w     31.00  56.00   0.50    2.00    --  115.73 -50.00   0.00   50
 42  \w     82.00 108.00   0.50    2.00    --  115.73-111.00-180.00   52
 43  \w    112.00 157.00   0.50    2.00    --  115.73 111.00-120.00   90
 44  \w     39.00  78.00   0.50    2.00    --  115.73 -63.00  60.00   78
 45  \w     40.00  66.00   0.50    2.00    --  115.73-111.00-180.00   52
 46  \w     30.00  78.00   0.50    2.00    --  115.73 -63.00 -60.00   96
 47  \w     31.00  57.00   0.50    2.00    --  115.73 -50.00  30.00   52
 48  \w     78.00 143.00   0.50    2.00    --  115.73  77.00  90.00  130
 49  \w    107.00 174.00   0.50    2.00    --  115.73   0.00 -90.00  134
 50  \w    140.00 178.00   0.50    2.00    --  115.73  77.00 120.00   76
 51  \w     82.00 125.00   0.50    2.00    --  115.73  77.00 120.00   86
;
_diffrn_measurement_device 'four-circle diffractometer'
_diffrn_measurement_device_type 'Rigaku XtaLAB Synergy-S'
_diffrn_measurement_method '\w scans'
_diffrn_orient_matrix_type 'CrysAlisPro convention (1999,Acta A55,543-557)'
_diffrn_orient_matrix_UB_11 0.0974066000
_diffrn_orient_matrix_UB_12 -0.0053931000
_diffrn_orient_matrix_UB_13 0.0585352000
_diffrn_orient_matrix_UB_21 0.1661009000
_diffrn_orient_matrix_UB_22 0.0894564000
_diffrn_orient_matrix_UB_23 -0.0202927000
_diffrn_orient_matrix_UB_31 -0.0716694000
_diffrn_orient_matrix_UB_32 0.2000193000
_diffrn_orient_matrix_UB_33 0.0106621000
_diffrn_radiation_monochromator 'multi-layer mirror optics'
_diffrn_radiation_probe x-ray
_diffrn_radiation_type 'Cu K\a'
_diffrn_radiation_wavelength 1.54184
_diffrn_reflns_av_R_equivalents 0.0193
_diffrn_reflns_av_unetI/netI 0.0154
_diffrn_reflns_Laue_measured_fraction_full 1.000
_diffrn_reflns_Laue_measured_fraction_max 0.983
_diffrn_reflns_limit_h_max 9
_diffrn_reflns_limit_h_min -9
_diffrn_reflns_limit_k_max 8
_diffrn_reflns_limit_k_min -8
_diffrn_reflns_limit_l_max 30
_diffrn_reflns_limit_l_min -30
_diffrn_reflns_number 19042
_diffrn_reflns_point_group_measured_fraction_full 0.992
_diffrn_reflns_point_group_measured_fraction_max 0.963
_diffrn_reflns_theta_full 67.684
_diffrn_reflns_theta_max 72.906
_diffrn_reflns_theta_min 3.605
_diffrn_source 'microfocus sealed X-ray tube'
_diffrn_source_type PhotonJet-S
_exptl_absorpt_coefficient_mu 0.844
_exptl_absorpt_correction_T_max 0.983
_exptl_absorpt_correction_T_min 0.849
_exptl_absorpt_correction_type multi-scan
_exptl_absorpt_process_details
;
CrysAlisPro 1.171.42.70a (Rigaku Oxford Diffraction, 2022)
Empirical absorption correction using spherical harmonics,
implemented in SCALE3 ABSPACK scaling algorithm.
;
_exptl_crystal_colour 'pale yellow'
_exptl_crystal_density_diffrn 1.390
_exptl_crystal_description plate
_exptl_crystal_F_000 572
_exptl_crystal_size_max 0.2
_exptl_crystal_size_mid 0.15
_exptl_crystal_size_min 0.02
_refine_diff_density_max 0.179
_refine_diff_density_min -0.201
_refine_diff_density_rms 0.037
_refine_ls_abs_structure_details
;
 Flack x determined using 2196 quotients [(I+)-(I-)]/[(I+)+(I-)]
 (Parsons, Flack and Wagner, Acta Cryst. B69 (2013) 249-259).
;
_refine_ls_abs_structure_Flack -0.03(4)
_refine_ls_extinction_method none
_refine_ls_goodness_of_fit_ref 1.033
_refine_ls_hydrogen_treatment constr
_refine_ls_matrix_type full
_refine_ls_number_parameters 367
_refine_ls_number_reflns 5020
_refine_ls_number_restraints 1
_refine_ls_restrained_S_all 1.033
_refine_ls_R_factor_all 0.0259
_refine_ls_R_factor_gt 0.0257
_refine_ls_shift/su_max 0.001
_refine_ls_shift/su_mean 0.000
_refine_ls_structure_factor_coef Fsqd
_refine_ls_weighting_details 'w=1/[\s^2^(Fo^2^)+(0.0466P)^2^+0.1896P] where P=(Fo^2^+2Fc^2^)/3'
_refine_ls_weighting_scheme calc
_refine_ls_wR_factor_gt 0.0698
_refine_ls_wR_factor_ref 0.0701
_reflns_Friedel_coverage 0.805
_reflns_Friedel_fraction_full 0.983
_reflns_Friedel_fraction_max 0.939
_reflns_number_gt 4953
_reflns_number_total 5020
_reflns_threshold_expression 'I > 2\s(I)'
_cod_data_source_file d4cc02229g2.cif
_cod_data_source_block omr003_2_autored
_cod_depositor_comments 'Adding full bibliography for 7133359--7133360.cif.'
_cod_database_code 7133360
_shelx_shelxl_version_number 2018/3
_chemical_oxdiff_formula 'C30 H28 N2 O8'
_shelx_space_group_comment
;
The symmetry employed for this shelxl refinement is uniquely defined
by the following loop, which should always be used as a source of
symmetry information in preference to the above space-group names.
They are only intended as comments.
;
_shelx_estimated_absorpt_t_max 0.983
_shelx_estimated_absorpt_t_min 0.849
_olex2_refinement_description
;
1. Fixed Uiso
 At 1.2 times of:
  All C(H) groups
 At 1.5 times of:
  All C(H,H,H) groups, All O(H) groups
2.a Ternary CH refined with riding coordinates:
 C11(H11), C13(H13), C16(H16), C18(H18)
2.b Aromatic/amide H refined with riding coordinates:
 C1(H1), C4(H4), C21(H21), C22(H22), C23(H23), C24(H24), C25(H25), C26(H26),
 C27(H27), C28(H28)
2.c Idealised Me refined as rotating group:
 C14(H14A,H14B,H14C), C15(H15A,H15B,H15C), C19(H19A,H19B,H19C), C20(H20A,H20B,
 H20C)
2.d Idealised tetrahedral OH refined as rotating group:
 O6(H6), O8(H8)
;
_olex2_submission_special_instructions 'No special instructions were received'
_oxdiff_exptl_absorpt_empirical_details
;
Empirical correction (ABSPACK) includes:
- Absorption correction using spherical harmonics
- Frame scaling
;
_oxdiff_exptl_absorpt_empirical_full_max 1.358
_oxdiff_exptl_absorpt_empirical_full_min 0.690

loop_
_space_group_symop_operation_xyz
'x, y, z'
'-x, y+1/2, -z'

loop_
_atom_site_label
_atom_site_type_symbol
_atom_site_fract_x
_atom_site_fract_y
_atom_site_fract_z
_atom_site_U_iso_or_equiv
_atom_site_adp_type
_atom_site_occupancy
_atom_site_site_symmetry_order
_atom_site_calc_flag
_atom_site_refinement_flags_posn
_atom_site_refinement_flags_adp
_atom_site_refinement_flags_occupancy
_atom_site_disorder_assembly
_atom_site_disorder_group
O1 O 0.53828(15) 0.49483(19) 0.81645(5) 0.0243(3) Uani 1 1 d . . . . .
O2 O 1.09200(15) 0.34992(18) 0.90331(4) 0.0220(3) Uani 1 1 d . . . . .
O3 O 1.36723(14) 0.27046(18) 0.68571(4) 0.0218(3) Uani 1 1 d . . . . .
O4 O 0.81656(15) 0.42585(19) 0.59864(4) 0.0229(3) Uani 1 1 d . . . . .
O5 O 0.92986(16) 0.48132(18) 1.00600(5) 0.0224(3) Uani 1 1 d . . . . .
O6 O 0.84678(17) 0.71771(19) 0.94814(5) 0.0259(3) Uani 1 1 d . . . . .
H6 H 0.923360 0.779046 0.968626 0.039 Uiso 1 1 calc R U . . .
O7 O 1.00960(17) 0.25447(17) 0.49352(5) 0.0222(3) Uani 1 1 d . . . . .
O8 O 1.13530(17) 0.05822(17) 0.55797(5) 0.0233(3) Uani 1 1 d . . . . .
H8 H 1.084935 -0.024943 0.537049 0.035 Uiso 1 1 calc R U . . .
N1 N 0.79653(17) 0.4169(2) 0.87218(5) 0.0174(3) Uani 1 1 d . . . . .
N2 N 1.11216(17) 0.3683(2) 0.62946(5) 0.0161(3) Uani 1 1 d . . . . .
C1 C 0.7764(2) 0.4275(2) 0.72352(6) 0.0176(3) Uani 1 1 d . . . . .
H1 H 0.660668 0.455116 0.705722 0.021 Uiso 1 1 calc R U . . .
C2 C 0.81540(19) 0.4184(2) 0.77984(6) 0.0163(3) Uani 1 1 d . . . . .
C3 C 0.9844(2) 0.3753(2) 0.80611(6) 0.0160(3) Uani 1 1 d . . . . .
C4 C 1.1292(2) 0.3391(2) 0.77794(6) 0.0162(3) Uani 1 1 d . . . . .
H4 H 1.244779 0.310332 0.795697 0.019 Uiso 1 1 calc R U . . .
C5 C 1.0906(2) 0.3486(2) 0.72163(6) 0.0158(3) Uani 1 1 d . . . . .
C6 C 0.9218(2) 0.3924(2) 0.69556(6) 0.0161(3) Uani 1 1 d . . . . .
C7 C 0.6936(2) 0.4501(2) 0.82215(6) 0.0174(3) Uani 1 1 d . . . . .
C8 C 0.9753(2) 0.3761(2) 0.86620(6) 0.0170(3) Uani 1 1 d . . . . .
C9 C 1.2139(2) 0.3219(2) 0.67909(6) 0.0164(3) Uani 1 1 d . . . . .
C10 C 0.9326(2) 0.3996(2) 0.63606(6) 0.0170(3) Uani 1 1 d . . . . .
C11 C 0.7224(2) 0.4181(2) 0.92445(6) 0.0183(3) Uani 1 1 d . . . . .
H11 H 0.604264 0.483945 0.918518 0.022 Uiso 1 1 calc R U . . .
C12 C 0.8459(2) 0.5386(2) 0.96445(6) 0.0175(3) Uani 1 1 d . . . . .
C13 C 0.6899(2) 0.2153(3) 0.94410(6) 0.0205(3) Uani 1 1 d . . . . .
H13 H 0.806617 0.146566 0.949478 0.025 Uiso 1 1 calc R U . . .
C14 C 0.6096(3) 0.2149(3) 0.99835(7) 0.0295(4) Uani 1 1 d . . . . .
H14A H 0.679286 0.299324 1.024372 0.044 Uiso 1 1 calc R U . . .
H14B H 0.612218 0.085263 1.013088 0.044 Uiso 1 1 calc R U . . .
H14C H 0.485955 0.259847 0.992185 0.044 Uiso 1 1 calc R U . . .
C15 C 0.5638(2) 0.1078(3) 0.90150(7) 0.0245(4) Uani 1 1 d . . . . .
H15A H 0.445915 0.167857 0.897882 0.037 Uiso 1 1 calc R U . . .
H15B H 0.553675 -0.024838 0.913032 0.037 Uiso 1 1 calc R U . . .
H15C H 0.611247 0.111528 0.866295 0.037 Uiso 1 1 calc R U . . .
C16 C 1.1650(2) 0.3922(2) 0.57454(6) 0.0167(3) Uani 1 1 d . . . . .
H16 H 1.102000 0.508725 0.559011 0.020 Uiso 1 1 calc R U . . .
C17 C 1.0949(2) 0.2280(2) 0.53802(6) 0.0168(3) Uani 1 1 d . . . . .
C18 C 1.36554(19) 0.4287(2) 0.57295(6) 0.0176(3) Uani 1 1 d . . . . .
H18 H 1.435902 0.322137 0.591796 0.021 Uiso 1 1 calc R U . . .
C19 C 1.4046(2) 0.4401(3) 0.51346(7) 0.0227(3) Uani 1 1 d . . . . .
H19A H 1.368861 0.320722 0.494725 0.034 Uiso 1 1 calc R U . . .
H19B H 1.532464 0.461024 0.512562 0.034 Uiso 1 1 calc R U . . .
H19C H 1.337335 0.545987 0.495112 0.034 Uiso 1 1 calc R U . . .
C20 C 1.4180(2) 0.6158(3) 0.60207(7) 0.0204(3) Uani 1 1 d . . . . .
H20A H 1.349684 0.720522 0.583483 0.031 Uiso 1 1 calc R U . . .
H20B H 1.545685 0.638659 0.601462 0.031 Uiso 1 1 calc R U . . .
H20C H 1.392150 0.608328 0.639945 0.031 Uiso 1 1 calc R U . . .
C21 C -0.0649(3) 0.8894(3) 0.82108(7) 0.0269(4) Uani 1 1 d . . . . .
H21 H -0.158806 0.905854 0.842988 0.032 Uiso 1 1 calc R U . . .
C22 C 0.1040(3) 0.8588(3) 0.84549(7) 0.0315(4) Uani 1 1 d . . . . .
H22 H 0.127001 0.855659 0.884151 0.038 Uiso 1 1 calc R U . . .
C23 C 0.2449(3) 0.8318(3) 0.81384(8) 0.0320(4) Uani 1 1 d . . . . .
H23 H 0.362434 0.810855 0.831251 0.038 Uiso 1 1 calc R U . . .
C24 C 0.2134(2) 0.8355(3) 0.75800(8) 0.0274(4) Uani 1 1 d . . . . .
H24 H 0.309158 0.815194 0.737030 0.033 Uiso 1 1 calc R U . . .
C25 C 0.0025(2) 0.8770(3) 0.67356(7) 0.0262(4) Uani 1 1 d . . . . .
H25 H 0.096232 0.857675 0.651740 0.031 Uiso 1 1 calc R U . . .
C26 C -0.1663(3) 0.9119(3) 0.64908(7) 0.0300(4) Uani 1 1 d . . . . .
H26 H -0.189147 0.916182 0.610430 0.036 Uiso 1 1 calc R U . . .
C27 C -0.3074(2) 0.9417(3) 0.68090(8) 0.0304(4) Uani 1 1 d . . . . .
H27 H -0.424235 0.967259 0.663596 0.036 Uiso 1 1 calc R U . . .
C28 C -0.2759(2) 0.9338(3) 0.73652(8) 0.0270(4) Uani 1 1 d . . . . .
H28 H -0.371678 0.953273 0.757521 0.032 Uiso 1 1 calc R U . . .
C29 C -0.1031(2) 0.8971(2) 0.76335(7) 0.0221(3) Uani 1 1 d . . . . .
C30 C 0.0394(2) 0.8695(2) 0.73123(7) 0.0212(3) Uani 1 1 d . . . . .

loop_
_atom_site_aniso_label
_atom_site_aniso_U_11
_atom_site_aniso_U_22
_atom_site_aniso_U_33
_atom_site_aniso_U_23
_atom_site_aniso_U_13
_atom_site_aniso_U_12
O1 0.0176(5) 0.0329(7) 0.0226(6) -0.0011(5) 0.0035(4) 0.0039(5)
O2 0.0200(5) 0.0295(7) 0.0160(5) 0.0015(5) -0.0001(4) 0.0020(5)
O3 0.0160(5) 0.0292(7) 0.0204(5) 0.0028(5) 0.0030(4) 0.0041(5)
O4 0.0179(5) 0.0329(7) 0.0171(5) -0.0001(5) -0.0003(4) 0.0027(5)
O5 0.0282(6) 0.0196(6) 0.0188(5) -0.0012(5) 0.0006(4) 0.0015(5)
O6 0.0335(7) 0.0187(6) 0.0239(6) 0.0011(5) -0.0026(5) -0.0037(5)
O7 0.0295(6) 0.0179(6) 0.0179(5) -0.0005(4) -0.0021(4) -0.0002(5)
O8 0.0329(6) 0.0155(6) 0.0200(5) -0.0006(5) -0.0032(5) -0.0007(5)
N1 0.0170(6) 0.0204(7) 0.0152(6) -0.0018(5) 0.0041(5) -0.0004(5)
N2 0.0161(6) 0.0184(7) 0.0138(6) 0.0001(5) 0.0024(5) 0.0007(5)
C1 0.0160(7) 0.0181(8) 0.0184(7) 0.0004(6) 0.0016(5) 0.0011(6)
C2 0.0157(7) 0.0146(8) 0.0189(7) -0.0006(6) 0.0031(6) -0.0003(6)
C3 0.0181(7) 0.0137(7) 0.0161(7) 0.0002(6) 0.0015(5) -0.0010(6)
C4 0.0151(7) 0.0153(7) 0.0179(7) -0.0005(6) 0.0007(5) -0.0002(6)
C5 0.0159(7) 0.0136(7) 0.0180(7) -0.0009(6) 0.0030(6) -0.0013(6)
C6 0.0175(7) 0.0146(8) 0.0160(7) -0.0006(6) 0.0008(6) -0.0011(6)
C7 0.0186(7) 0.0172(8) 0.0166(7) -0.0011(6) 0.0029(5) -0.0004(6)
C8 0.0185(7) 0.0154(8) 0.0176(7) -0.0013(6) 0.0036(5) -0.0016(6)
C9 0.0189(7) 0.0153(8) 0.0151(7) -0.0009(6) 0.0027(6) -0.0009(6)
C10 0.0169(7) 0.0161(8) 0.0178(7) -0.0010(6) 0.0019(5) -0.0001(6)
C11 0.0190(7) 0.0211(8) 0.0154(7) -0.0010(6) 0.0053(5) 0.0006(6)
C12 0.0188(7) 0.0172(8) 0.0172(7) -0.0006(6) 0.0056(6) 0.0016(6)
C13 0.0229(7) 0.0193(8) 0.0200(7) -0.0006(6) 0.0059(6) -0.0006(6)
C14 0.0387(10) 0.0276(9) 0.0243(8) -0.0007(8) 0.0126(7) -0.0080(8)
C15 0.0275(8) 0.0223(9) 0.0245(8) -0.0023(7) 0.0059(7) -0.0046(7)
C16 0.0180(7) 0.0180(8) 0.0142(7) 0.0002(6) 0.0030(5) 0.0002(6)
C17 0.0174(7) 0.0173(8) 0.0163(7) -0.0001(6) 0.0043(6) -0.0006(6)
C18 0.0166(7) 0.0186(8) 0.0176(7) -0.0003(6) 0.0029(5) 0.0008(6)
C19 0.0232(7) 0.0259(9) 0.0200(7) -0.0012(7) 0.0068(6) -0.0012(7)
C20 0.0192(7) 0.0196(8) 0.0224(8) -0.0018(6) 0.0028(6) -0.0022(6)
C21 0.0360(9) 0.0202(9) 0.0260(9) -0.0025(7) 0.0095(7) -0.0040(8)
C22 0.0471(11) 0.0225(9) 0.0235(8) 0.0005(7) -0.0015(8) -0.0019(8)
C23 0.0317(9) 0.0225(9) 0.0386(10) -0.0044(8) -0.0086(8) 0.0016(7)
C24 0.0238(8) 0.0208(9) 0.0380(10) -0.0060(8) 0.0055(7) -0.0015(7)
C25 0.0332(9) 0.0207(9) 0.0259(8) -0.0032(7) 0.0083(7) -0.0048(7)
C26 0.0422(10) 0.0218(9) 0.0245(8) -0.0015(7) -0.0026(7) -0.0040(8)
C27 0.0267(8) 0.0210(9) 0.0407(10) -0.0039(8) -0.0073(7) -0.0010(7)
C28 0.0232(8) 0.0212(9) 0.0372(10) -0.0054(8) 0.0057(7) -0.0023(7)
C29 0.0253(8) 0.0145(8) 0.0269(8) -0.0013(7) 0.0051(6) -0.0036(6)
C30 0.0249(8) 0.0140(8) 0.0252(8) -0.0034(7) 0.0043(6) -0.0037(6)

loop_
_atom_type_symbol
_atom_type_description
_atom_type_scat_dispersion_real
_atom_type_scat_dispersion_imag
_atom_type_scat_source
C C 0.0181 0.0091 'International Tables Vol C Tables 4.2.6.8 and 6.1.1.4'
H H 0.0000 0.0000 'International Tables Vol C Tables 4.2.6.8 and 6.1.1.4'
N N 0.0311 0.0180 'International Tables Vol C Tables 4.2.6.8 and 6.1.1.4'
O O 0.0492 0.0322 'International Tables Vol C Tables 4.2.6.8 and 6.1.1.4'

loop_
_geom_angle_atom_site_label_1
_geom_angle_atom_site_label_2
_geom_angle_atom_site_label_3
_geom_angle
_geom_angle_site_symmetry_1
_geom_angle_site_symmetry_3
_geom_angle_publ_flag
C12 O6 H6 109.5 . . ?
C17 O8 H8 109.5 . . ?
C7 N1 C8 112.33(12) . . ?
C7 N1 C11 123.09(13) . . ?
C8 N1 C11 124.55(13) . . ?
C9 N2 C16 130.63(13) . . ?
C10 N2 C9 111.70(12) . . ?
C10 N2 C16 117.65(12) . . ?
C2 C1 H1 123.0 . . ?
C2 C1 C6 113.93(14) . . ?
C6 C1 H1 123.0 . . ?
C1 C2 C3 123.23(14) . . ?
C1 C2 C7 128.45(14) . . ?
C3 C2 C7 108.32(13) . . ?
C2 C3 C8 108.18(13) . . ?
C4 C3 C2 122.62(14) . . ?
C4 C3 C8 129.20(14) . . ?
C3 C4 H4 122.9 . . ?
C5 C4 C3 114.22(14) . . ?
C5 C4 H4 122.9 . . ?
C4 C5 C6 122.99(14) . . ?
C4 C5 C9 128.58(14) . . ?
C6 C5 C9 108.41(13) . . ?
C1 C6 C5 122.99(14) . . ?
C1 C6 C10 128.95(14) . . ?
C5 C6 C10 108.03(13) . . ?
O1 C7 N1 125.16(14) . . ?
O1 C7 C2 129.14(14) . . ?
N1 C7 C2 105.70(12) . . ?
O2 C8 N1 125.05(14) . . ?
O2 C8 C3 129.56(14) . . ?
N1 C8 C3 105.39(13) . . ?
O3 C9 N2 127.12(14) . . ?
O3 C9 C5 127.68(14) . . ?
N2 C9 C5 105.19(13) . . ?
O4 C10 N2 123.83(14) . . ?
O4 C10 C6 129.94(14) . . ?
N2 C10 C6 106.23(12) . . ?
N1 C11 H11 107.6 . . ?
N1 C11 C12 107.65(13) . . ?
N1 C11 C13 111.45(13) . . ?
C12 C11 H11 107.6 . . ?
C12 C11 C13 114.69(13) . . ?
C13 C11 H11 107.6 . . ?
O5 C12 O6 123.66(15) . . ?
O5 C12 C11 125.52(15) . . ?
O6 C12 C11 110.81(13) . . ?
C11 C13 H13 108.6 . . ?
C11 C13 C14 111.90(14) . . ?
C14 C13 H13 108.6 . . ?
C15 C13 C11 110.52(13) . . ?
C15 C13 H13 108.6 . . ?
C15 C13 C14 108.68(14) . . ?
C13 C14 H14A 109.5 . . ?
C13 C14 H14B 109.5 . . ?
C13 C14 H14C 109.5 . . ?
H14A C14 H14B 109.5 . . ?
H14A C14 H14C 109.5 . . ?
H14B C14 H14C 109.5 . . ?
C13 C15 H15A 109.5 . . ?
C13 C15 H15B 109.5 . . ?
C13 C15 H15C 109.5 . . ?
H15A C15 H15B 109.5 . . ?
H15A C15 H15C 109.5 . . ?
H15B C15 H15C 109.5 . . ?
N2 C16 H16 106.1 . . ?
N2 C16 C17 110.31(13) . . ?
N2 C16 C18 114.86(12) . . ?
C17 C16 H16 106.1 . . ?
C17 C16 C18 112.61(12) . . ?
C18 C16 H16 106.1 . . ?
O7 C17 O8 123.42(15) . . ?
O7 C17 C16 121.87(15) . . ?
O8 C17 C16 114.71(13) . . ?
C16 C18 H18 109.4 . . ?
C19 C18 C16 109.65(12) . . ?
C19 C18 H18 109.4 . . ?
C20 C18 C16 109.32(12) . . ?
C20 C18 H18 109.4 . . ?
C20 C18 C19 109.69(14) . . ?
C18 C19 H19A 109.5 . . ?
C18 C19 H19B 109.5 . . ?
C18 C19 H19C 109.5 . . ?
H19A C19 H19B 109.5 . . ?
H19A C19 H19C 109.5 . . ?
H19B C19 H19C 109.5 . . ?
C18 C20 H20A 109.5 . . ?
C18 C20 H20B 109.5 . . ?
C18 C20 H20C 109.5 . . ?
H20A C20 H20B 109.5 . . ?
H20A C20 H20C 109.5 . . ?
H20B C20 H20C 109.5 . . ?
C22 C21 H21 119.5 . . ?
C22 C21 C29 121.09(16) . . ?
C29 C21 H21 119.5 . . ?
C21 C22 H22 119.8 . . ?
C21 C22 C23 120.43(17) . . ?
C23 C22 H22 119.8 . . ?
C22 C23 H23 119.8 . . ?
C24 C23 C22 120.35(18) . . ?
C24 C23 H23 119.8 . . ?
C23 C24 H24 119.7 . . ?
C23 C24 C30 120.69(17) . . ?
C30 C24 H24 119.7 . . ?
C26 C25 H25 119.6 . . ?
C26 C25 C30 120.70(17) . . ?
C30 C25 H25 119.6 . . ?
C25 C26 H26 119.8 . . ?
C25 C26 C27 120.44(17) . . ?
C27 C26 H26 119.8 . . ?
C26 C27 H27 120.0 . . ?
C28 C27 C26 120.08(17) . . ?
C28 C27 H27 120.0 . . ?
C27 C28 H28 119.4 . . ?
C27 C28 C29 121.15(17) . . ?
C29 C28 H28 119.4 . . ?
C21 C29 C30 118.54(15) . . ?
C28 C29 C21 122.76(16) . . ?
C28 C29 C30 118.70(16) . . ?
C24 C30 C25 122.20(16) . . ?
C24 C30 C29 118.88(15) . . ?
C25 C30 C29 118.92(15) . . ?

loop_
_geom_bond_atom_site_label_1
_geom_bond_atom_site_label_2
_geom_bond_distance
_geom_bond_site_symmetry_2
_geom_bond_publ_flag
O1 C7 1.206(2) . ?
O2 C8 1.207(2) . ?
O3 C9 1.205(2) . ?
O4 C10 1.2085(19) . ?
O5 C12 1.208(2) . ?
O6 H6 0.8400 . ?
O6 C12 1.322(2) . ?
O7 C17 1.219(2) . ?
O8 H8 0.8400 . ?
O8 C17 1.312(2) . ?
N1 C7 1.3978(19) . ?
N1 C8 1.4055(19) . ?
N1 C11 1.4686(18) . ?
N2 C9 1.4044(19) . ?
N2 C10 1.4033(19) . ?
N2 C16 1.4694(18) . ?
C1 H1 0.9500 . ?
C1 C2 1.388(2) . ?
C1 C6 1.389(2) . ?
C2 C3 1.394(2) . ?
C2 C7 1.490(2) . ?
C3 C4 1.389(2) . ?
C3 C8 1.494(2) . ?
C4 H4 0.9500 . ?
C4 C5 1.388(2) . ?
C5 C6 1.391(2) . ?
C5 C9 1.498(2) . ?
C6 C10 1.483(2) . ?
C11 H11 1.0000 . ?
C11 C12 1.530(2) . ?
C11 C13 1.534(2) . ?
C13 H13 1.0000 . ?
C13 C14 1.536(2) . ?
C13 C15 1.530(2) . ?
C14 H14A 0.9800 . ?
C14 H14B 0.9800 . ?
C14 H14C 0.9800 . ?
C15 H15A 0.9800 . ?
C15 H15B 0.9800 . ?
C15 H15C 0.9800 . ?
C16 H16 1.0000 . ?
C16 C17 1.520(2) . ?
C16 C18 1.541(2) . ?
C18 H18 1.0000 . ?
C18 C19 1.536(2) . ?
C18 C20 1.527(2) . ?
C19 H19A 0.9800 . ?
C19 H19B 0.9800 . ?
C19 H19C 0.9800 . ?
C20 H20A 0.9800 . ?
C20 H20B 0.9800 . ?
C20 H20C 0.9800 . ?
C21 H21 0.9500 . ?
C21 C22 1.361(3) . ?
C21 C29 1.421(2) . ?
C22 H22 0.9500 . ?
C22 C23 1.408(3) . ?
C23 H23 0.9500 . ?
C23 C24 1.371(3) . ?
C24 H24 0.9500 . ?
C24 C30 1.418(2) . ?
C25 H25 0.9500 . ?
C25 C26 1.366(3) . ?
C25 C30 1.419(2) . ?
C26 H26 0.9500 . ?
C26 C27 1.414(3) . ?
C27 H27 0.9500 . ?
C27 C28 1.367(3) . ?
C28 H28 0.9500 . ?
C28 C29 1.414(2) . ?
C29 C30 1.426(2) . ?

loop_
_geom_torsion_atom_site_label_1
_geom_torsion_atom_site_label_2
_geom_torsion_atom_site_label_3
_geom_torsion_atom_site_label_4
_geom_torsion
_geom_torsion_site_symmetry_1
_geom_torsion_site_symmetry_2
_geom_torsion_site_symmetry_3
_geom_torsion_site_symmetry_4
_geom_torsion_publ_flag
N1 C11 C12 O5 -116.98(17) . . . . ?
N1 C11 C12 O6 64.24(17) . . . . ?
N1 C11 C13 C14 -179.12(14) . . . . ?
N1 C11 C13 C15 -57.85(17) . . . . ?
N2 C16 C17 O7 128.29(15) . . . . ?
N2 C16 C17 O8 -52.48(17) . . . . ?
N2 C16 C18 C19 176.93(14) . . . . ?
N2 C16 C18 C20 -62.78(17) . . . . ?
C1 C2 C3 C4 0.5(3) . . . . ?
C1 C2 C3 C8 -179.28(15) . . . . ?
C1 C2 C7 O1 -2.2(3) . . . . ?
C1 C2 C7 N1 177.74(16) . . . . ?
C1 C6 C10 O4 -5.0(3) . . . . ?
C1 C6 C10 N2 175.20(16) . . . . ?
C2 C1 C6 C5 1.2(2) . . . . ?
C2 C1 C6 C10 -176.57(15) . . . . ?
C2 C3 C4 C5 -0.3(2) . . . . ?
C2 C3 C8 O2 -178.31(18) . . . . ?
C2 C3 C8 N1 1.14(18) . . . . ?
C3 C2 C7 O1 177.94(18) . . . . ?
C3 C2 C7 N1 -2.16(18) . . . . ?
C3 C4 C5 C6 0.6(2) . . . . ?
C3 C4 C5 C9 178.59(16) . . . . ?
C4 C3 C8 O2 1.9(3) . . . . ?
C4 C3 C8 N1 -178.65(16) . . . . ?
C4 C5 C6 C1 -1.1(3) . . . . ?
C4 C5 C6 C10 177.04(15) . . . . ?
C4 C5 C9 O3 7.2(3) . . . . ?
C4 C5 C9 N2 -173.30(16) . . . . ?
C5 C6 C10 O4 176.99(18) . . . . ?
C5 C6 C10 N2 -2.83(17) . . . . ?
C6 C1 C2 C3 -0.9(2) . . . . ?
C6 C1 C2 C7 179.22(16) . . . . ?
C6 C5 C9 O3 -174.63(17) . . . . ?
C6 C5 C9 N2 4.92(17) . . . . ?
C7 N1 C8 O2 176.85(17) . . . . ?
C7 N1 C8 C3 -2.62(18) . . . . ?
C7 N1 C11 C12 -132.91(15) . . . . ?
C7 N1 C11 C13 100.50(18) . . . . ?
C7 C2 C3 C4 -179.58(15) . . . . ?
C7 C2 C3 C8 0.62(18) . . . . ?
C8 N1 C7 O1 -177.10(16) . . . . ?
C8 N1 C7 C2 2.99(18) . . . . ?
C8 N1 C11 C12 49.5(2) . . . . ?
C8 N1 C11 C13 -77.12(19) . . . . ?
C8 C3 C4 C5 179.43(16) . . . . ?
C9 N2 C10 O4 -173.62(16) . . . . ?
C9 N2 C10 C6 6.22(17) . . . . ?
C9 N2 C16 C17 108.94(18) . . . . ?
C9 N2 C16 C18 -19.6(2) . . . . ?
C9 C5 C6 C1 -179.46(15) . . . . ?
C9 C5 C6 C10 -1.29(17) . . . . ?
C10 N2 C9 O3 172.64(17) . . . . ?
C10 N2 C9 C5 -6.91(17) . . . . ?
C10 N2 C16 C17 -72.80(17) . . . . ?
C10 N2 C16 C18 158.64(14) . . . . ?
C11 N1 C7 O1 5.0(3) . . . . ?
C11 N1 C7 C2 -174.89(14) . . . . ?
C11 N1 C8 O2 -5.3(3) . . . . ?
C11 N1 C8 C3 175.22(14) . . . . ?
C12 C11 C13 C14 58.25(18) . . . . ?
C12 C11 C13 C15 179.52(13) . . . . ?
C13 C11 C12 O5 7.7(2) . . . . ?
C13 C11 C12 O6 -171.09(13) . . . . ?
C16 N2 C9 O3 -9.0(3) . . . . ?
C16 N2 C9 C5 171.43(15) . . . . ?
C16 N2 C10 O4 7.8(2) . . . . ?
C16 N2 C10 C6 -172.36(13) . . . . ?
C17 C16 C18 C19 49.53(18) . . . . ?
C17 C16 C18 C20 169.82(13) . . . . ?
C18 C16 C17 O7 -101.94(17) . . . . ?
C18 C16 C17 O8 77.29(16) . . . . ?
C21 C22 C23 C24 -0.2(3) . . . . ?
C21 C29 C30 C24 0.0(2) . . . . ?
C21 C29 C30 C25 -179.95(17) . . . . ?
C22 C21 C29 C28 -178.20(18) . . . . ?
C22 C21 C29 C30 0.8(3) . . . . ?
C22 C23 C24 C30 1.0(3) . . . . ?
C23 C24 C30 C25 179.06(18) . . . . ?
C23 C24 C30 C29 -0.9(3) . . . . ?
C25 C26 C27 C28 -0.7(3) . . . . ?
C26 C25 C30 C24 -179.34(18) . . . . ?
C26 C25 C30 C29 0.6(3) . . . . ?
C26 C27 C28 C29 0.4(3) . . . . ?
C27 C28 C29 C21 179.45(18) . . . . ?
C27 C28 C29 C30 0.4(3) . . . . ?
C28 C29 C30 C24 179.03(17) . . . . ?
C28 C29 C30 C25 -0.9(2) . . . . ?
C29 C21 C22 C23 -0.7(3) . . . . ?
C30 C25 C26 C27 0.2(3) . . . . ?
